data_7210812
loop_
_publ_author_name
'Zhao, Yi'
'Liang, Li-Li'
'Chen, Kai'
'Zhang, Ting'
'Xiao, Xin'
'Zhang, Yun-Qian'
'Tao, Zhu'
'Xue, Sai-Feng'
'Zhu, Qian-Jiang'

_publ_section_title
;
 Inorganic anion-aided coordination of lanthanide metal ions to
 cucurbituril and supramolecular self-assembly: potential applications in
 the separation of light lanthanides
;
_journal_issue 39
_journal_name_full CrystEngComm
_journal_page_first 7987
_journal_paper_doi 10.1039/c3ce40568k
_journal_volume 15
_journal_year 2013
_chemical_formula_sum 'C36 H98 Cd Cl5 N24 O43 Tm'
_chemical_formula_weight 2013.96
_chemical_name_systematic
;
?
;
_space_group_IT_number 2
_symmetry_cell_setting triclinic
_symmetry_space_group_name_Hall '-P 1'
_symmetry_space_group_name_H-M 'P -1'
_atom_sites_solution_hydrogens geom
_atom_sites_solution_primary direct
_atom_sites_solution_secondary difmap
_audit_creation_method SHELXL-97
_cell_angle_alpha 65.083(10)
_cell_angle_beta 80.892(12)
_cell_angle_gamma 81.824(12)
_cell_formula_units_Z 2
_cell_length_a 15.127(4)
_cell_length_b 15.586(5)
_cell_length_c 17.087(5)
_cell_measurement_temperature 223(2)
_cell_volume 3594.7(19)
_computing_structure_refinement 'SHELXL-97 (Sheldrick, 1997)'
_diffrn_ambient_temperature 223(2)
_diffrn_measured_fraction_theta_full 0.991
_diffrn_measured_fraction_theta_max 0.991
_diffrn_measurement_device_type 'Bruker CCD Area Detector'
_diffrn_measurement_method '\f and \w scan'
_diffrn_radiation_monochromator graphite
_diffrn_radiation_source 'fine-focus sealed tube'
_diffrn_radiation_type MoK\a
_diffrn_radiation_wavelength 0.71073
_diffrn_reflns_av_R_equivalents 0.0442
_diffrn_reflns_av_sigmaI/netI 0.0475
_diffrn_reflns_limit_h_max 17
_diffrn_reflns_limit_h_min -15
_diffrn_reflns_limit_k_max 18
_diffrn_reflns_limit_k_min -18
_diffrn_reflns_limit_l_max 20
_diffrn_reflns_limit_l_min -20
_diffrn_reflns_number 38720
_diffrn_reflns_theta_full 25.00
_diffrn_reflns_theta_max 25.00
_diffrn_reflns_theta_min 1.32
_exptl_absorpt_coefficient_mu 1.826
_exptl_absorpt_correction_T_max 0.7841
_exptl_absorpt_correction_T_min 0.7004
_exptl_absorpt_correction_type multi-scan
_exptl_absorpt_process_details 'SADABS (Bruker, 2008)'
_exptl_crystal_colour colorless
_exptl_crystal_density_diffrn 1.861
_exptl_crystal_density_method 'not measured'
_exptl_crystal_description prism
_exptl_crystal_F_000 2056
_exptl_crystal_size_max 0.21
_exptl_crystal_size_mid 0.16
_exptl_crystal_size_min 0.14
_platon_squeeze_details
;
;
_refine_diff_density_max 1.359
_refine_diff_density_min -0.918
_refine_diff_density_rms 0.097
_refine_ls_extinction_method none
_refine_ls_goodness_of_fit_ref 1.064
_refine_ls_hydrogen_treatment constr
_refine_ls_matrix_type full
_refine_ls_number_parameters 748
_refine_ls_number_reflns 12532
_refine_ls_number_restraints 0
_refine_ls_restrained_S_all 1.064
_refine_ls_R_factor_all 0.0474
_refine_ls_R_factor_gt 0.0411
_refine_ls_shift/su_max 0.002
_refine_ls_shift/su_mean 0.000
_refine_ls_structure_factor_coef Fsqd
_refine_ls_weighting_details 'calc w=1/[\s^2^(Fo^2^)+(0.0687P)^2^+0.0000P] where P=(Fo^2^+2Fc^2^)/3'
_refine_ls_weighting_scheme calc
_refine_ls_wR_factor_gt 0.1097
_refine_ls_wR_factor_ref 0.1150
_reflns_number_gt 10774
_reflns_number_total 12532
_reflns_threshold_expression >2sigma(I)
_cod_data_source_file c3ce40568k.txt
_cod_data_source_block p213
_cod_original_cell_volume 3594.5(18)
_cod_database_code 7210812

loop_
_symmetry_equiv_pos_as_xyz
'x, y, z'
'-x, -y, -z'

loop_
_atom_site_label
_atom_site_type_symbol
_atom_site_fract_x
_atom_site_fract_y
_atom_site_fract_z
_atom_site_U_iso_or_equiv
_atom_site_adp_type
_atom_site_occupancy
_atom_site_symmetry_multiplicity
_atom_site_calc_flag
_atom_site_refinement_flags
Cl5 Cl 1.01183(10) 1.19858(12) 0.45721(10) 0.0721(4) Uani 1 1 d .
O1W O 0.9339(2) 0.8679(2) 0.35567(19) 0.0465(8) Uani 1 1 d .
O2W O 0.7404(2) 0.7662(2) 0.3851(2) 0.0493(8) Uani 1 1 d .
O3W O 0.8941(2) 1.0164(2) 0.19794(19) 0.0469(8) Uani 1 1 d .
O4W O 0.6338(2) 0.9362(3) 0.3353(2) 0.0515(8) Uani 1 1 d .
Tm1 Tm 0.791619(12) 0.916157(13) 0.305819(10) 0.03374(8) Uani 1 1 d .
Cl1 Cl 0.37501(13) 0.53002(13) 0.19496(18) 0.1127(8) Uani 1 1 d .
Cl2 Cl 0.48793(12) 0.75796(15) 0.15023(15) 0.0962(6) Uani 1 1 d .
Cl3 Cl 0.64742(13) 0.52954(16) 0.16298(17) 0.1313(10) Uani 1 1 d .
Cl4 Cl 0.5080(4) 0.6727(3) -0.04005(16) 0.265(3) Uani 1 1 d .
Cd1 Cd 0.50561(3) 0.61720(4) 0.11370(3) 0.07993(16) Uani 1 1 d .
C1 C 0.7116(3) 0.9634(3) 0.1111(3) 0.0369(9) Uani 1 1 d .
C2 C 0.6632(3) 1.0063(3) -0.0241(3) 0.0386(10) Uani 1 1 d .
H2 H 0.6006 1.0316 -0.0361 0.046 Uiso 1 1 calc R
C3 C 0.6717(3) 0.8981(3) 0.0234(3) 0.0406(10) Uani 1 1 d .
H3 H 0.6136 0.8715 0.0316 0.049 Uiso 1 1 calc R
C4 C 0.7634(3) 0.9421(3) -0.1088(3) 0.0405(10) Uani 1 1 d .
C5 C 0.7143(3) 0.7884(3) 0.1756(3) 0.0383(10) Uani 1 1 d .
H5A H 0.6993 0.7943 0.2311 0.046 Uiso 1 1 calc R
H5B H 0.6727 0.7468 0.1735 0.046 Uiso 1 1 calc R
C6 C 0.7693(3) 0.7705(4) -0.0188(3) 0.0513(12) Uani 1 1 d .
H6A H 0.7875 0.7665 -0.0749 0.062 Uiso 1 1 calc R
H6B H 0.7189 0.7311 0.0102 0.062 Uiso 1 1 calc R
C7 C 0.8705(3) 0.7604(3) 0.2081(2) 0.0331(9) Uani 1 1 d .
C8 C 0.8348(3) 0.6832(3) 0.1274(3) 0.0409(10) Uani 1 1 d .
H8 H 0.7983 0.6282 0.1481 0.049 Uiso 1 1 calc R
C9 C 0.9334(3) 0.6517(3) 0.1487(3) 0.0372(9) Uani 1 1 d .
H9 H 0.9432 0.5824 0.1828 0.045 Uiso 1 1 calc R
C10 C 0.9320(3) 0.7280(3) -0.0025(3) 0.0450(11) Uani 1 1 d .
C11 C 1.0210(3) 0.6862(3) 0.2481(3) 0.0376(9) Uani 1 1 d .
H11A H 1.0019 0.7051 0.2965 0.045 Uiso 1 1 calc R
H11B H 1.0375 0.6176 0.2727 0.045 Uiso 1 1 calc R
C12 C 1.0784(3) 0.6576(3) 0.0497(3) 0.0445(11) Uani 1 1 d .
H12A H 1.0922 0.6614 -0.0096 0.053 Uiso 1 1 calc R
H12B H 1.0921 0.5915 0.0895 0.053 Uiso 1 1 calc R
C13 C 1.1288(3) 0.8060(3) 0.2115(3) 0.0393(10) Uani 1 1 d .
C14 C 1.1648(3) 0.6990(3) 0.1448(3) 0.0397(10) Uani 1 1 d .
H14 H 1.1846 0.6312 0.1767 0.048 Uiso 1 1 calc R
C15 C 1.2426(3) 0.7623(3) 0.1209(3) 0.0372(9) Uani 1 1 d .
H15 H 1.2993 0.7249 0.1415 0.045 Uiso 1 1 calc R
C16 C 1.1881(3) 0.7785(3) -0.0063(3) 0.0373(9) Uani 1 1 d .
C17 C 1.2684(3) 0.8847(3) 0.1756(3) 0.0417(10) Uani 1 1 d .
H17A H 1.3283 0.8510 0.1837 0.050 Uiso 1 1 calc R
H17B H 1.2452 0.8937 0.2287 0.050 Uiso 1 1 calc R
C18 C 0.6798(3) 1.1355(3) 0.0268(3) 0.0383(10) Uani 1 1 d .
H18A H 0.6233 1.1642 0.0017 0.046 Uiso 1 1 calc R
H18B H 0.6738 1.1359 0.0846 0.046 Uiso 1 1 calc R
C19 C 0.7487(3) 1.1321(3) 0.3261(3) 0.0382(10) Uani 1 1 d .
C20 C 0.7082(3) 1.2751(3) 0.3404(3) 0.0379(10) Uani 1 1 d .
H20 H 0.7308 1.3357 0.2970 0.046 Uiso 1 1 calc R
C21 C 0.7763(3) 1.2176(3) 0.4030(3) 0.0387(10) Uani 1 1 d .
H21 H 0.8297 1.2527 0.3924 0.046 Uiso 1 1 calc R
C22 C 0.6455(3) 1.2492(3) 0.4820(3) 0.0444(11) Uani 1 1 d .
C23 C 0.8622(3) 1.0539(3) 0.4308(3) 0.0402(10) Uani 1 1 d .
H23A H 0.8886 1.0224 0.3925 0.048 Uiso 1 1 calc R
H23B H 0.9110 1.0785 0.4447 0.048 Uiso 1 1 calc R
C24 C 0.7667(3) 1.1550(3) 0.5701(3) 0.0470(11) Uani 1 1 d .
H24A H 0.8306 1.1661 0.5590 0.056 Uiso 1 1 calc R
H24B H 0.7377 1.1852 0.6087 0.056 Uiso 1 1 calc R
C25 C 0.7851(3) 0.9090(3) 0.5139(3) 0.0346(9) Uani 1 1 d .
C26 C 0.8205(3) 0.9831(3) 0.5964(3) 0.0405(10) Uani 1 1 d .
H26 H 0.8821 0.9843 0.6084 0.049 Uiso 1 1 calc R
C27 C 0.7801(3) 0.8889(3) 0.6569(3) 0.0383(10) Uani 1 1 d .
H27 H 0.8222 0.8451 0.6982 0.046 Uiso 1 1 calc R
C28 C 0.6905(3) 1.0143(4) 0.6772(3) 0.0429(11) Uani 1 1 d .
C29 C 0.7416(3) 0.7533(3) 0.6241(3) 0.0406(10) Uani 1 1 d .
H29A H 0.7617 0.7347 0.5756 0.049 Uiso 1 1 calc R
H29B H 0.7763 0.7121 0.6723 0.049 Uiso 1 1 calc R
C30 C 0.6482(3) 0.8535(4) 0.7745(3) 0.0430(11) Uani 1 1 d .
H30A H 0.6164 0.8870 0.8094 0.052 Uiso 1 1 calc R
H30B H 0.6893 0.8030 0.8107 0.052 Uiso 1 1 calc R
C31 C 0.5950(3) 0.7151(3) 0.6048(3) 0.0397(10) Uani 1 1 d .
C32 C 0.6054(3) 0.7242(3) 0.7375(2) 0.0352(9) Uani 1 1 d .
H32 H 0.6400 0.6757 0.7835 0.042 Uiso 1 1 calc R
C33 C 0.5117(3) 0.6921(3) 0.7392(3) 0.0385(10) Uani 1 1 d .
H33 H 0.5015 0.6288 0.7864 0.046 Uiso 1 1 calc R
C34 C 0.4933(3) 0.8320(3) 0.7617(2) 0.0341(9) Uani 1 1 d .
C35 C 0.5503(3) 1.3520(3) 0.3676(3) 0.0440(11) Uani 1 1 d .
H35A H 0.5679 1.4087 0.3163 0.053 Uiso 1 1 calc R
H35B H 0.5223 1.3726 0.4133 0.053 Uiso 1 1 calc R
C36 C 0.6447(3) 1.2424(3) 0.2249(3) 0.0392(10) Uani 1 1 d .
H36A H 0.6544 1.3088 0.1870 0.047 Uiso 1 1 calc R
H36B H 0.6685 1.2041 0.1919 0.047 Uiso 1 1 calc R
N1 N 0.6940(2) 1.0374(3) 0.0357(2) 0.0362(8) Uani 1 1 d .
N2 N 0.7007(3) 0.8818(3) 0.1055(2) 0.0413(9) Uani 1 1 d .
N3 N 0.7237(2) 1.0235(3) -0.1042(2) 0.0384(8) Uani 1 1 d .
N4 N 0.7389(3) 0.8675(3) -0.0340(2) 0.0434(9) Uani 1 1 d .
N5 N 0.8036(2) 0.7448(3) 0.1725(2) 0.0371(8) Uani 1 1 d .
N6 N 0.9458(2) 0.7063(2) 0.1974(2) 0.0355(8) Uani 1 1 d .
N7 N 0.8444(3) 0.7316(3) 0.0340(2) 0.0470(9) Uani 1 1 d .
N8 N 0.9840(3) 0.6825(3) 0.0642(2) 0.0441(9) Uani 1 1 d .
N9 N 1.0988(2) 0.7340(3) 0.1987(2) 0.0388(8) Uani 1 1 d .
N10 N 1.2105(2) 0.8267(3) 0.1633(2) 0.0406(8) Uani 1 1 d .
N11 N 1.1367(3) 0.7165(3) 0.0613(2) 0.0415(9) Uani 1 1 d .
N12 N 1.2483(3) 0.8070(3) 0.0270(2) 0.0385(8) Uani 1 1 d .
N13 N 0.6945(2) 1.2124(3) 0.2998(2) 0.0362(8) Uani 1 1 d .
N14 N 0.7998(2) 1.1318(3) 0.3860(2) 0.0388(8) Uani 1 1 d .
N15 N 0.6295(3) 1.2910(3) 0.3964(2) 0.0419(9) Uani 1 1 d .
N16 N 0.7276(3) 1.2006(3) 0.4884(2) 0.0465(9) Uani 1 1 d .
N17 N 0.8196(3) 0.9848(3) 0.5104(2) 0.0392(8) Uani 1 1 d .
N18 N 0.7613(2) 0.8509(3) 0.5975(2) 0.0374(8) Uani 1 1 d .
N19 N 0.7587(3) 1.0540(3) 0.6143(2) 0.0417(9) Uani 1 1 d .
N20 N 0.7000(2) 0.9190(3) 0.7008(2) 0.0415(9) Uani 1 1 d .
N21 N 0.6482(2) 0.7376(3) 0.6509(2) 0.0404(8) Uani 1 1 d .
N22 N 0.5162(2) 0.6917(3) 0.6540(2) 0.0383(8) Uani 1 1 d .
N23 N 0.5827(2) 0.8104(3) 0.7508(2) 0.0377(8) Uani 1 1 d .
N24 N 0.4499(2) 0.7665(3) 0.7519(2) 0.0382(8) Uani 1 1 d .
O1 O 0.7317(2) 0.9712(2) 0.17475(18) 0.0436(7) Uani 1 1 d .
O2 O 0.8649(2) 0.8139(2) 0.24524(18) 0.0407(7) Uani 1 1 d .
O3 O 1.0902(2) 0.8456(3) 0.2571(2) 0.0532(9) Uani 1 1 d .
O4 O 0.8119(2) 0.9357(3) -0.1716(2) 0.0522(8) Uani 1 1 d .
O5 O 0.9568(3) 0.7559(3) -0.0795(2) 0.0637(10) Uani 1 1 d .
O6 O 1.1822(2) 0.8025(2) -0.0835(2) 0.0505(8) Uani 1 1 d .
O7 O 0.7551(2) 1.0689(2) 0.29949(18) 0.0429(7) Uani 1 1 d .
O8 O 0.7777(2) 0.8916(2) 0.45032(17) 0.0394(7) Uani 1 1 d .
O9 O 0.6173(2) 0.7150(2) 0.53253(19) 0.0496(8) Uani 1 1 d .
O10 O 0.5941(3) 1.2581(3) 0.5416(2) 0.0643(10) Uani 1 1 d .
O11 O 0.6302(2) 1.0587(3) 0.7066(2) 0.0529(9) Uani 1 1 d .
O12 O 0.4553(2) 0.8980(2) 0.77925(19) 0.0433(7) Uani 1 1 d .

loop_
_atom_site_aniso_label
_atom_site_aniso_U_11
_atom_site_aniso_U_22
_atom_site_aniso_U_33
_atom_site_aniso_U_23
_atom_site_aniso_U_13
_atom_site_aniso_U_12
Cl5 0.0533(8) 0.0908(11) 0.0732(9) -0.0301(8) -0.0200(7) -0.0049(8)
O1W 0.0367(18) 0.070(2) 0.0374(16) -0.0265(16) -0.0092(14) 0.0038(16)
O2W 0.059(2) 0.0512(19) 0.0391(16) -0.0216(15) 0.0116(15) -0.0165(16)
O3W 0.0409(18) 0.056(2) 0.0386(16) -0.0159(15) 0.0053(14) -0.0086(15)
O4W 0.0387(19) 0.065(2) 0.0432(17) -0.0176(16) -0.0002(14) 0.0008(16)
Tm1 0.03386(13) 0.04353(13) 0.02636(11) -0.01827(9) -0.00006(8) -0.00177(8)
Cl1 0.0608(11) 0.0617(10) 0.193(2) -0.0395(13) 0.0126(12) -0.0032(8)
Cl2 0.0530(10) 0.0939(13) 0.1329(16) -0.0343(12) -0.0116(10) -0.0157(9)
Cl3 0.0512(10) 0.0982(15) 0.1518(19) 0.0332(13) 0.0001(11) -0.0017(10)
Cl4 0.364(6) 0.253(5) 0.0571(13) 0.0034(19) -0.014(2) 0.130(4)
Cd1 0.0622(3) 0.0690(3) 0.0704(3) 0.0042(2) -0.0008(2) 0.0013(2)
C1 0.029(2) 0.050(3) 0.034(2) -0.021(2) -0.0004(18) -0.0028(19)
C2 0.031(2) 0.057(3) 0.030(2) -0.020(2) -0.0029(18) -0.004(2)
C3 0.035(2) 0.058(3) 0.037(2) -0.024(2) -0.0056(19) -0.009(2)
C4 0.033(2) 0.062(3) 0.034(2) -0.025(2) -0.0079(19) -0.005(2)
C5 0.036(2) 0.046(3) 0.031(2) -0.0134(19) -0.0004(18) -0.008(2)
C6 0.054(3) 0.066(3) 0.053(3) -0.039(3) -0.009(2) -0.012(3)
C7 0.032(2) 0.039(2) 0.0257(18) -0.0129(17) 0.0043(17) -0.0053(18)
C8 0.054(3) 0.034(2) 0.036(2) -0.0142(19) -0.002(2) -0.012(2)
C9 0.042(3) 0.036(2) 0.037(2) -0.0187(19) -0.0002(19) -0.0059(19)
C10 0.055(3) 0.046(3) 0.043(3) -0.027(2) -0.007(2) -0.003(2)
C11 0.039(2) 0.042(2) 0.0282(19) -0.0122(18) 0.0009(18) -0.0037(19)
C12 0.043(3) 0.051(3) 0.050(3) -0.034(2) 0.005(2) -0.005(2)
C13 0.034(2) 0.053(3) 0.033(2) -0.020(2) -0.0032(19) -0.002(2)
C14 0.041(3) 0.040(2) 0.037(2) -0.0185(19) -0.0034(19) 0.011(2)
C15 0.034(2) 0.043(2) 0.031(2) -0.0153(19) -0.0030(18) 0.0078(19)
C16 0.038(2) 0.041(2) 0.035(2) -0.0192(19) -0.0007(19) 0.0006(19)
C17 0.041(3) 0.059(3) 0.029(2) -0.020(2) -0.0056(19) -0.008(2)
C18 0.028(2) 0.055(3) 0.032(2) -0.020(2) 0.0047(18) -0.0034(19)
C19 0.040(3) 0.046(3) 0.028(2) -0.0144(19) 0.0067(18) -0.014(2)
C20 0.037(2) 0.042(2) 0.037(2) -0.0204(19) 0.0057(19) -0.0094(19)
C21 0.034(2) 0.047(3) 0.038(2) -0.021(2) 0.0065(19) -0.013(2)
C22 0.045(3) 0.055(3) 0.040(2) -0.028(2) 0.009(2) -0.012(2)
C23 0.033(2) 0.054(3) 0.037(2) -0.021(2) -0.0004(19) -0.007(2)
C24 0.051(3) 0.058(3) 0.044(2) -0.031(2) -0.009(2) -0.007(2)
C25 0.025(2) 0.047(3) 0.032(2) -0.0186(19) -0.0017(17) 0.0028(18)
C26 0.037(3) 0.059(3) 0.032(2) -0.022(2) -0.0075(19) -0.007(2)
C27 0.030(2) 0.056(3) 0.030(2) -0.020(2) -0.0047(18) -0.001(2)
C28 0.036(3) 0.070(3) 0.032(2) -0.027(2) -0.0048(19) -0.011(2)
C29 0.036(2) 0.048(3) 0.036(2) -0.020(2) 0.0020(19) 0.003(2)
C30 0.041(3) 0.066(3) 0.0254(19) -0.021(2) 0.0001(18) -0.011(2)
C31 0.044(3) 0.037(2) 0.035(2) -0.0129(19) -0.004(2) 0.002(2)
C32 0.034(2) 0.039(2) 0.0233(18) -0.0057(17) -0.0001(17) 0.0015(18)
C33 0.043(3) 0.036(2) 0.031(2) -0.0100(18) 0.0006(19) -0.0028(19)
C34 0.039(2) 0.041(2) 0.0206(17) -0.0099(17) -0.0034(17) -0.0061(19)
C35 0.046(3) 0.043(3) 0.048(2) -0.025(2) 0.000(2) -0.003(2)
C36 0.036(2) 0.050(3) 0.031(2) -0.0181(19) 0.0062(18) -0.007(2)
N1 0.037(2) 0.044(2) 0.0301(17) -0.0174(16) -0.0064(15) -0.0014(16)
N2 0.040(2) 0.051(2) 0.0346(18) -0.0182(17) -0.0055(16) -0.0051(18)
N3 0.037(2) 0.049(2) 0.0288(17) -0.0168(16) 0.0006(15) -0.0072(17)
N4 0.048(2) 0.050(2) 0.0347(19) -0.0202(18) -0.0002(17) -0.0063(18)
N5 0.035(2) 0.042(2) 0.0397(19) -0.0221(16) -0.0003(16) -0.0059(16)
N6 0.037(2) 0.0376(19) 0.0365(18) -0.0204(16) -0.0030(16) -0.0023(16)
N7 0.049(2) 0.057(3) 0.039(2) -0.0237(19) -0.0067(18) -0.0016(19)
N8 0.044(2) 0.057(2) 0.0391(19) -0.0289(18) 0.0008(17) -0.0058(18)
N9 0.036(2) 0.048(2) 0.0343(18) -0.0209(17) 0.0030(16) -0.0041(17)
N10 0.039(2) 0.056(2) 0.0317(17) -0.0248(17) 0.0038(16) -0.0076(18)
N11 0.045(2) 0.047(2) 0.0358(18) -0.0213(17) 0.0034(17) -0.0079(17)
N12 0.046(2) 0.041(2) 0.0273(17) -0.0138(15) 0.0002(16) -0.0049(17)
N13 0.038(2) 0.040(2) 0.0328(17) -0.0168(16) -0.0036(15) -0.0026(16)
N14 0.037(2) 0.046(2) 0.0362(18) -0.0200(17) -0.0016(16) -0.0048(17)
N15 0.040(2) 0.048(2) 0.043(2) -0.0250(18) 0.0002(17) -0.0020(18)
N16 0.047(2) 0.061(3) 0.0370(19) -0.0258(19) -0.0030(18) -0.003(2)
N17 0.044(2) 0.051(2) 0.0244(16) -0.0174(16) 0.0007(15) -0.0060(17)
N18 0.036(2) 0.048(2) 0.0284(17) -0.0172(16) -0.0002(15) -0.0041(16)
N19 0.040(2) 0.055(2) 0.0348(18) -0.0250(18) 0.0068(16) -0.0090(18)
N20 0.036(2) 0.060(3) 0.0360(18) -0.0277(18) -0.0012(16) -0.0045(18)
N21 0.038(2) 0.048(2) 0.0328(17) -0.0162(16) 0.0027(16) -0.0050(17)
N22 0.037(2) 0.043(2) 0.0333(17) -0.0160(16) 0.0029(16) -0.0070(16)
N23 0.036(2) 0.046(2) 0.0315(17) -0.0171(16) -0.0055(15) -0.0009(16)
N24 0.039(2) 0.043(2) 0.0342(18) -0.0177(16) -0.0043(16) -0.0022(16)
O1 0.0486(19) 0.0543(19) 0.0308(15) -0.0215(14) -0.0086(14) 0.0047(15)
O2 0.0444(18) 0.0501(18) 0.0329(14) -0.0246(14) -0.0006(13) 0.0001(14)
O3 0.053(2) 0.069(2) 0.0494(18) -0.0405(18) 0.0101(16) -0.0078(17)
O4 0.050(2) 0.073(2) 0.0387(17) -0.0299(17) -0.0024(15) -0.0026(17)
O5 0.078(3) 0.076(3) 0.0368(18) -0.0270(18) 0.0037(17) -0.006(2)
O6 0.060(2) 0.059(2) 0.0378(17) -0.0247(15) -0.0060(15) -0.0055(17)
O7 0.053(2) 0.0399(17) 0.0374(15) -0.0192(14) -0.0043(14) 0.0007(14)
O8 0.0413(18) 0.0537(19) 0.0281(14) -0.0228(13) -0.0008(13) -0.0028(14)
O9 0.048(2) 0.070(2) 0.0385(17) -0.0311(16) 0.0066(14) -0.0126(16)
O10 0.058(2) 0.088(3) 0.0466(19) -0.0342(19) 0.0032(18) 0.007(2)
O11 0.047(2) 0.070(2) 0.0547(19) -0.0419(19) 0.0053(16) -0.0047(17)
O12 0.0460(19) 0.0472(18) 0.0418(16) -0.0242(15) -0.0061(14) 0.0007(15)

loop_
_atom_type_symbol
_atom_type_description
_atom_type_scat_dispersion_real
_atom_type_scat_dispersion_imag
_atom_type_scat_source
C C 0.0033 0.0016 'International Tables Vol C Tables 4.2.6.8 and 6.1.1.4'
H H 0.0000 0.0000 'International Tables Vol C Tables 4.2.6.8 and 6.1.1.4'
N N 0.0061 0.0033 'International Tables Vol C Tables 4.2.6.8 and 6.1.1.4'
O O 0.0106 0.0060 'International Tables Vol C Tables 4.2.6.8 and 6.1.1.4'
Cl Cl 0.1484 0.1585 'International Tables Vol C Tables 4.2.6.8 and 6.1.1.4'
Cd Cd -0.8075 1.2024 'International Tables Vol C Tables 4.2.6.8 and 6.1.1.4'
Tm Tm -0.3139 5.2483 'International Tables Vol C Tables 4.2.6.8 and 6.1.1.4'

loop_
_geom_angle_atom_site_label_1
_geom_angle_atom_site_label_2
_geom_angle_atom_site_label_3
_geom_angle
_geom_angle_site_symmetry_1
_geom_angle_site_symmetry_3
O8 Tm1 O2 126.89(11) . .
O8 Tm1 O1 150.54(11) . .
O2 Tm1 O1 77.40(10) . .
O8 Tm1 O2W 73.63(10) . .
O2 Tm1 O2W 71.10(11) . .
O1 Tm1 O2W 104.54(11) . .
O8 Tm1 O7 77.35(10) . .
O2 Tm1 O7 150.46(11) . .
O1 Tm1 O7 86.41(10) . .
O2W Tm1 O7 137.68(11) . .
O8 Tm1 O1W 71.34(10) . .
O2 Tm1 O1W 72.34(10) . .
O1 Tm1 O1W 137.53(10) . .
O2W Tm1 O1W 93.14(13) . .
O7 Tm1 O1W 106.01(11) . .
O8 Tm1 O3W 123.45(11) . .
O2 Tm1 O3W 79.37(11) . .
O1 Tm1 O3W 72.78(11) . .
O2W Tm1 O3W 150.07(11) . .
O7 Tm1 O3W 72.25(11) . .
O1W Tm1 O3W 72.92(12) . .
O8 Tm1 O4W 79.03(11) . .
O2 Tm1 O4W 124.10(11) . .
O1 Tm1 O4W 72.64(11) . .
O2W Tm1 O4W 72.36(12) . .
O7 Tm1 O4W 72.40(12) . .
O1W Tm1 O4W 149.75(11) . .
O3W Tm1 O4W 131.31(12) . .
Cl4 Cd1 Cl3 111.42(13) . .
Cl4 Cd1 Cl1 113.22(18) . .
Cl3 Cd1 Cl1 112.85(7) . .
Cl4 Cd1 Cl2 108.17(14) . .
Cl3 Cd1 Cl2 106.53(9) . .
Cl1 Cd1 Cl2 104.04(7) . .
O1 C1 N2 126.4(4) . .
O1 C1 N1 124.4(4) . .
N2 C1 N1 109.2(3) . .
N1 C2 N3 114.2(3) . .
N1 C2 C3 103.3(3) . .
N3 C2 C3 103.1(3) . .
N1 C2 H2 111.9 . .
N3 C2 H2 111.9 . .
C3 C2 H2 111.9 . .
N2 C3 N4 114.9(4) . .
N2 C3 C2 103.5(3) . .
N4 C3 C2 103.7(3) . .
N2 C3 H3 111.4 . .
N4 C3 H3 111.4 . .
C2 C3 H3 111.4 . .
O4 C4 N3 125.8(4) . .
O4 C4 N4 125.0(4) . .
N3 C4 N4 109.1(4) . .
N5 C5 N2 114.2(3) . .
N5 C5 H5A 108.7 . .
N2 C5 H5A 108.7 . .
N5 C5 H5B 108.7 . .
N2 C5 H5B 108.7 . .
H5A C5 H5B 107.6 . .
N4 C6 N7 114.2(3) . .
N4 C6 H6A 108.7 . .
N7 C6 H6A 108.7 . .
N4 C6 H6B 108.7 . .
N7 C6 H6B 108.7 . .
H6A C6 H6B 107.6 . .
O2 C7 N5 126.4(4) . .
O2 C7 N6 124.6(4) . .
N5 C7 N6 109.0(3) . .
N7 C8 N5 114.4(4) . .
N7 C8 C9 103.1(4) . .
N5 C8 C9 103.2(3) . .
N7 C8 H8 111.8 . .
N5 C8 H8 111.8 . .
C9 C8 H8 111.8 . .
N8 C9 N6 113.4(3) . .
N8 C9 C8 103.0(3) . .
N6 C9 C8 102.7(3) . .
N8 C9 H9 112.3 . .
N6 C9 H9 112.3 . .
C8 C9 H9 112.3 . .
O5 C10 N8 127.0(5) . .
O5 C10 N7 125.8(5) . .
N8 C10 N7 107.1(4) . .
N9 C11 N6 113.5(3) . .
N9 C11 H11A 108.9 . .
N6 C11 H11A 108.9 . .
N9 C11 H11B 108.9 . .
N6 C11 H11B 108.9 . .
H11A C11 H11B 107.7 . .
N8 C12 N11 114.9(3) . .
N8 C12 H12A 108.6 . .
N11 C12 H12A 108.6 . .
N8 C12 H12B 108.6 . .
N11 C12 H12B 108.6 . .
H12A C12 H12B 107.5 . .
O3 C13 N10 125.2(4) . .
O3 C13 N9 126.7(4) . .
N10 C13 N9 108.0(3) . .
N11 C14 N9 114.2(4) . .
N11 C14 C15 104.0(3) . .
N9 C14 C15 103.9(3) . .
N11 C14 H14 111.4 . .
N9 C14 H14 111.4 . .
C15 C14 H14 111.4 . .
N12 C15 N10 114.4(4) . .
N12 C15 C14 102.4(3) . .
N10 C15 C14 103.3(3) . .
N12 C15 H15 112.0 . .
N10 C15 H15 112.0 . .
C14 C15 H15 112.0 . .
O6 C16 N12 126.1(4) . .
O6 C16 N11 126.0(4) . .
N12 C16 N11 108.0(3) . .
N10 C17 N3 113.7(3) . 2_775
N10 C17 H17A 108.8 . .
N3 C17 H17A 108.8 2_775 .
N10 C17 H17B 108.8 . .
N3 C17 H17B 108.8 2_775 .
H17A C17 H17B 107.7 . .
N12 C18 N1 113.4(3) 2_775 .
N12 C18 H18A 108.9 2_775 .
N1 C18 H18A 108.9 . .
N12 C18 H18B 108.9 2_775 .
N1 C18 H18B 108.9 . .
H18A C18 H18B 107.7 . .
O7 C19 N13 126.2(4) . .
O7 C19 N14 124.4(4) . .
N13 C19 N14 109.3(4) . .
N15 C20 N13 113.8(3) . .
N15 C20 C21 104.0(3) . .
N13 C20 C21 103.6(3) . .
N15 C20 H20 111.6 . .
N13 C20 H20 111.6 . .
C21 C20 H20 111.6 . .
N16 C21 N14 114.2(4) . .
N16 C21 C20 104.1(4) . .
N14 C21 C20 103.9(3) . .
N16 C21 H21 111.4 . .
N14 C21 H21 111.4 . .
C20 C21 H21 111.4 . .
O10 C22 N16 126.3(5) . .
O10 C22 N15 124.6(5) . .
N16 C22 N15 109.1(4) . .
N17 C23 N14 112.2(4) . .
N17 C23 H23A 109.2 . .
N14 C23 H23A 109.2 . .
N17 C23 H23B 109.2 . .
N14 C23 H23B 109.2 . .
H23A C23 H23B 107.9 . .
N19 C24 N16 114.6(3) . .
N19 C24 H24A 108.6 . .
N16 C24 H24A 108.6 . .
N19 C24 H24B 108.6 . .
N16 C24 H24B 108.6 . .
H24A C24 H24B 107.6 . .
O8 C25 N17 125.8(4) . .
O8 C25 N18 124.1(4) . .
N17 C25 N18 110.0(3) . .
N19 C26 N17 114.6(4) . .
N19 C26 C27 103.7(3) . .
N17 C26 C27 102.5(3) . .
N19 C26 H26 111.8 . .
N17 C26 H26 111.8 . .
C27 C26 H26 111.8 . .
N20 C27 N18 113.5(3) . .
N20 C27 C26 103.1(4) . .
N18 C27 C26 103.6(3) . .
N20 C27 H27 112.0 . .
N18 C27 H27 112.0 . .
C26 C27 H27 112.0 . .
O11 C28 N20 126.3(4) . .
O11 C28 N19 125.2(5) . .
N20 C28 N19 108.5(4) . .
N21 C29 N18 114.1(4) . .
N21 C29 H29A 108.7 . .
N18 C29 H29A 108.7 . .
N21 C29 H29B 108.7 . .
N18 C29 H29B 108.7 . .
H29A C29 H29B 107.6 . .
N20 C30 N23 113.6(3) . .
N20 C30 H30A 108.9 . .
N23 C30 H30A 108.9 . .
N20 C30 H30B 108.9 . .
N23 C30 H30B 108.9 . .
H30A C30 H30B 107.7 . .
O9 C31 N22 126.9(4) . .
O9 C31 N21 125.5(4) . .
N22 C31 N21 107.7(3) . .
N23 C32 N21 114.7(3) . .
N23 C32 C33 103.1(3) . .
N21 C32 C33 102.8(3) . .
N23 C32 H32 111.9 . .
N21 C32 H32 111.9 . .
C33 C32 H32 111.9 . .
N24 C33 N22 114.4(3) . .
N24 C33 C32 102.8(3) . .
N22 C33 C32 102.6(3) . .
N24 C33 H33 112.1 . .
N22 C33 H33 112.1 . .
C32 C33 H33 112.1 . .
O12 C34 N23 126.8(4) . .
O12 C34 N24 124.5(4) . .
N23 C34 N24 108.7(4) . .
N15 C35 N22 114.3(4) . 2_676
N15 C35 H35A 108.7 . .
N22 C35 H35A 108.7 2_676 .
N15 C35 H35B 108.7 . .
N22 C35 H35B 108.7 2_676 .
H35A C35 H35B 107.6 . .
N24 C36 N13 113.2(3) 2_676 .
N24 C36 H36A 108.9 2_676 .
N13 C36 H36A 108.9 . .
N24 C36 H36B 108.9 2_676 .
N13 C36 H36B 108.9 . .
H36A C36 H36B 107.8 . .
C1 N1 C2 111.6(3) . .
C1 N1 C18 122.8(3) . .
C2 N1 C18 122.9(3) . .
C1 N2 C3 112.3(4) . .
C1 N2 C5 123.5(3) . .
C3 N2 C5 124.2(4) . .
C4 N3 C17 122.9(4) . 2_775
C4 N3 C2 112.4(4) . .
C17 N3 C2 124.2(4) 2_775 .
C4 N4 C6 122.8(4) . .
C4 N4 C3 111.5(4) . .
C6 N4 C3 125.4(4) . .
C7 N5 C5 123.2(3) . .
C7 N5 C8 112.3(3) . .
C5 N5 C8 124.4(3) . .
C7 N6 C11 122.3(3) . .
C7 N6 C9 112.5(3) . .
C11 N6 C9 123.3(3) . .
C10 N7 C8 113.0(4) . .
C10 N7 C6 122.0(4) . .
C8 N7 C6 124.5(4) . .
C10 N8 C9 113.6(4) . .
C10 N8 C12 122.2(4) . .
C9 N8 C12 123.7(4) . .
C13 N9 C11 122.8(3) . .
C13 N9 C14 112.1(3) . .
C11 N9 C14 123.8(4) . .
C13 N10 C17 121.9(3) . .
C13 N10 C15 112.5(4) . .
C17 N10 C15 123.0(4) . .
C16 N11 C12 122.5(3) . .
C16 N11 C14 111.9(3) . .
C12 N11 C14 123.7(4) . .
C16 N12 C15 113.6(4) . .
C16 N12 C18 122.5(3) . 2_775
C15 N12 C18 123.1(3) . 2_775
C19 N13 C36 122.5(3) . .
C19 N13 C20 112.1(3) . .
C36 N13 C20 123.9(4) . .
C19 N14 C23 123.9(4) . .
C19 N14 C21 110.8(4) . .
C23 N14 C21 125.0(3) . .
C22 N15 C35 122.6(4) . .
C22 N15 C20 110.9(4) . .
C35 N15 C20 126.0(4) . .
C22 N16 C24 122.1(4) . .
C22 N16 C21 111.5(4) . .
C24 N16 C21 125.2(4) . .
C25 N17 C23 123.1(3) . .
C25 N17 C26 112.3(3) . .
C23 N17 C26 124.1(3) . .
C25 N18 C29 122.9(3) . .
C25 N18 C27 111.5(3) . .
C29 N18 C27 123.9(3) . .
C28 N19 C24 123.7(4) . .
C28 N19 C26 112.0(4) . .
C24 N19 C26 124.2(4) . .
C28 N20 C30 123.4(4) . .
C28 N20 C27 112.5(4) . .
C30 N20 C27 122.8(4) . .
C31 N21 C29 123.4(3) . .
C31 N21 C32 112.5(4) . .
C29 N21 C32 122.8(3) . .
C31 N22 C33 114.3(3) . .
C31 N22 C35 122.4(3) . 2_676
C33 N22 C35 121.8(3) . 2_676
C34 N23 C32 113.1(3) . .
C34 N23 C30 122.8(3) . .
C32 N23 C30 122.0(4) . .
C34 N24 C36 123.2(4) . 2_676
C34 N24 C33 112.2(4) . .
C36 N24 C33 122.5(4) 2_676 .
C1 O1 Tm1 154.2(3) . .
C7 O2 Tm1 155.6(3) . .
C19 O7 Tm1 155.5(3) . .
C25 O8 Tm1 156.7(3) . .

loop_
_geom_bond_atom_site_label_1
_geom_bond_atom_site_label_2
_geom_bond_distance
_geom_bond_site_symmetry_2
O1W Tm1 2.346(3) .
O2W Tm1 2.327(3) .
O3W Tm1 2.367(3) .
O4W Tm1 2.364(3) .
Tm1 O8 2.313(3) .
Tm1 O2 2.315(3) .
Tm1 O1 2.319(3) .
Tm1 O7 2.327(3) .
Cl1 Cd1 2.446(2) .
Cl2 Cd1 2.492(2) .
Cl3 Cd1 2.438(2) .
Cl4 Cd1 2.391(3) .
C1 O1 1.232(5) .
C1 N2 1.348(6) .
C1 N1 1.353(5) .
C2 N1 1.459(5) .
C2 N3 1.466(5) .
C2 C3 1.528(7) .
C2 H2 0.9900 .
C3 N2 1.446(5) .
C3 N4 1.471(6) .
C3 H3 0.9900 .
C4 O4 1.232(5) .
C4 N3 1.353(6) .
C4 N4 1.358(6) .
C5 N5 1.427(6) .
C5 N2 1.456(6) .
C5 H5A 0.9800 .
C5 H5B 0.9800 .
C6 N4 1.440(6) .
C6 N7 1.462(6) .
C6 H6A 0.9800 .
C6 H6B 0.9800 .
C7 O2 1.231(5) .
C7 N5 1.358(5) .
C7 N6 1.353(5) .
C8 N7 1.442(6) .
C8 N5 1.455(5) .
C8 C9 1.552(7) .
C8 H8 0.9900 .
C9 N8 1.439(5) .
C9 N6 1.464(5) .
C9 H9 0.9900 .
C10 O5 1.213(6) .
C10 N8 1.365(6) .
C10 N7 1.377(6) .
C11 N9 1.433(5) .
C11 N6 1.459(6) .
C11 H11A 0.9800 .
C11 H11B 0.9800 .
C12 N8 1.437(6) .
C12 N11 1.448(6) .
C12 H12A 0.9800 .
C12 H12B 0.9800 .
C13 O3 1.218(5) .
C13 N10 1.370(6) .
C13 N9 1.378(5) .
C14 N11 1.455(5) .
C14 N9 1.457(5) .
C14 C15 1.538(6) .
C14 H14 0.9900 .
C15 N12 1.447(5) .
C15 N10 1.460(5) .
C15 H15 0.9900 .
C16 O6 1.224(5) .
C16 N12 1.358(5) .
C16 N11 1.365(6) .
C17 N10 1.439(5) .
C17 N3 1.442(6) 2_775
C17 H17A 0.9800 .
C17 H17B 0.9800 .
C18 N12 1.449(5) 2_775
C18 N1 1.459(6) .
C18 H18A 0.9800 .
C18 H18B 0.9800 .
C19 O7 1.233(5) .
C19 N13 1.338(6) .
C19 N14 1.375(5) .
C20 N15 1.466(5) .
C20 N13 1.469(5) .
C20 C21 1.512(7) .
C20 H20 0.9900 .
C21 N16 1.461(5) .
C21 N14 1.468(5) .
C21 H21 0.9900 .
C22 O10 1.224(5) .
C22 N16 1.355(6) .
C22 N15 1.374(6) .
C23 N17 1.452(6) .
C23 N14 1.440(6) .
C23 H23A 0.9800 .
C23 H23B 0.9800 .
C24 N19 1.445(6) .
C24 N16 1.452(6) .
C24 H24A 0.9800 .
C24 H24B 0.9800 .
C25 O8 1.250(5) .
C25 N17 1.333(5) .
C25 N18 1.353(5) .
C26 N19 1.444(6) .
C26 N17 1.461(5) .
C26 C27 1.541(6) .
C26 H26 0.9900 .
C27 N20 1.450(5) .
C27 N18 1.451(5) .
C27 H27 0.9900 .
C28 O11 1.237(6) .
C28 N20 1.356(6) .
C28 N19 1.369(6) .
C29 N21 1.437(6) .
C29 N18 1.453(6) .
C29 H29A 0.9800 .
C29 H29B 0.9800 .
C30 N20 1.440(6) .
C30 N23 1.464(5) .
C30 H30A 0.9800 .
C30 H30B 0.9800 .
C31 O9 1.227(5) .
C31 N22 1.346(6) .
C31 N21 1.380(6) .
C32 N23 1.441(5) .
C32 N21 1.460(5) .
C32 C33 1.560(6) .
C32 H32 0.9900 .
C33 N24 1.451(5) .
C33 N22 1.449(5) .
C33 H33 0.9900 .
C34 O12 1.232(5) .
C34 N23 1.349(5) .
C34 N24 1.367(5) .
C35 N15 1.431(6) .
C35 N22 1.463(6) 2_676
C35 H35A 0.9800 .
C35 H35B 0.9800 .
C36 N24 1.434(5) 2_676
C36 N13 1.456(5) .
C36 H36A 0.9800 .
C36 H36B 0.9800 .
N3 C17 1.442(6) 2_775
N12 C18 1.449(5) 2_775
N22 C35 1.463(6) 2_676
N24 C36 1.434(5) 2_676

loop_
_platon_squeeze_void_nr
_platon_squeeze_void_average_x
_platon_squeeze_void_average_y
_platon_squeeze_void_average_z
_platon_squeeze_void_volume
_platon_squeeze_void_count_electrons
_platon_squeeze_void_content
1 0.000 0.000 0.000 97 23 ' '
2 -0.065 0.500 0.268 1091 496 ' '
3 0.500 1.000 0.500 96 23 ' '
